data_4117359
loop_
_publ_author_name
'Yuta Fujiwara'
'Janice A. Dixon'
'Rodrigo A. Rodriguez'
'Ryan D. Baxter'
'Darryl D. Dixon'
'Michael R. Collins'
'Donna G. Blackmond'
'Phil S. Baran'

_publ_section_title
;
 A New Reagent for Direct Difluoromethylation
;
_journal_name_full 'Journal of the American Chemical Society'
_journal_page_first 1494
_journal_page_last 1497
_journal_paper_doi 10.1021/ja211422g
_journal_volume 134
_journal_year 2012
_chemical_formula_sum 'C6 H18 F12 O18 S6 Zn3'
_chemical_formula_weight 994.67
_chemical_name_systematic
; 
 ? 
;
_space_group_IT_number 148
_symmetry_cell_setting hexagonal
_symmetry_space_group_name_Hall '-R 3'
_symmetry_space_group_name_H-M 'R -3 :H'
_atom_sites_solution_hydrogens geom
_atom_sites_solution_primary direct
_atom_sites_solution_secondary difmap
_audit_creation_method SHELXL-97
_cell_angle_alpha 90.00
_cell_angle_beta 90.00
_cell_angle_gamma 120.00
_cell_formula_units_Z 9
_cell_length_a 9.2688(3)
_cell_length_b 9.2688(3)
_cell_length_c 88.532(3)
_cell_measurement_reflns_used 4570
_cell_measurement_temperature 150(2)
_cell_measurement_theta_max 67.80
_cell_measurement_theta_min 4.49
_cell_volume 6586.9(4)
_computing_cell_refinement 'Bruker SAINT'
_computing_data_collection 'Bruker APEX2'
_computing_data_reduction 'Bruker SAINT'
_computing_molecular_graphics 'Bruker SHELXTL'
_computing_publication_material 'Bruker SHELXTL'
_computing_structure_refinement 'SHELXL-97 (Sheldrick, 2008)'
_computing_structure_solution 'SHELXS-97 (Sheldrick, 2008)'
_diffrn_ambient_temperature 150(2)
_diffrn_measured_fraction_theta_full 0.981
_diffrn_measured_fraction_theta_max 0.964
_diffrn_measurement_device_type 'Bruker SMART 6K CCD'
_diffrn_measurement_method '\f and \w scans'
_diffrn_radiation_monochromator 'Double Bounce Multilayer Mirror'
_diffrn_radiation_source 'Rotating Anode'
_diffrn_radiation_type CuK\a
_diffrn_radiation_wavelength 1.54178
_diffrn_reflns_av_R_equivalents 0.1000
_diffrn_reflns_av_sigmaI/netI 0.0538
_diffrn_reflns_limit_h_max 11
_diffrn_reflns_limit_h_min -11
_diffrn_reflns_limit_k_max 10
_diffrn_reflns_limit_k_min -10
_diffrn_reflns_limit_l_max 104
_diffrn_reflns_limit_l_min -106
_diffrn_reflns_number 22234
_diffrn_reflns_theta_full 65.00
_diffrn_reflns_theta_max 68.12
_diffrn_reflns_theta_min 5.53
_exptl_absorpt_coefficient_mu 8.292
_exptl_absorpt_correction_T_max 0.7890
_exptl_absorpt_correction_T_min 0.4910
_exptl_absorpt_correction_type multi-scan
_exptl_absorpt_process_details SADABS
_exptl_crystal_colour Colorless
_exptl_crystal_density_diffrn 2.257
_exptl_crystal_description Plate
_exptl_crystal_F_000 4428
_exptl_crystal_size_max 0.10
_exptl_crystal_size_mid 0.08
_exptl_crystal_size_min 0.03
_refine_diff_density_max 3.330
_refine_diff_density_min -1.144
_refine_diff_density_rms 0.271
_refine_ls_extinction_method none
_refine_ls_goodness_of_fit_ref 1.038
_refine_ls_hydrogen_treatment constr
_refine_ls_matrix_type full
_refine_ls_number_parameters 208
_refine_ls_number_reflns 2646
_refine_ls_number_restraints 0
_refine_ls_restrained_S_all 1.038
_refine_ls_R_factor_all 0.1124
_refine_ls_R_factor_gt 0.0935
_refine_ls_shift/su_max 0.003
_refine_ls_shift/su_mean 0.000
_refine_ls_structure_factor_coef Fsqd
_refine_ls_weighting_details 'calc w=1/[\s^2^(Fo^2^)+(0.1826P)^2^+97.9066P] where P=(Fo^2^+2Fc^2^)/3'
_refine_ls_weighting_scheme calc
_refine_ls_wR_factor_gt 0.2759
_refine_ls_wR_factor_ref 0.3022
_reflns_number_gt 1831
_reflns_number_total 2646
_reflns_threshold_expression >2sigma(I)
_cod_data_source_file ja211422g_si_004.cif
_cod_data_source_block pflj235
_cod_original_cell_volume 6586.8(4)
_cod_original_sg_symbol_H-M 'R -3'
_cod_database_code 4117359

loop_
_symmetry_equiv_pos_as_xyz
'x, y, z'
'-y, x-y, z'
'-x+y, -x, z'
'x+2/3, y+1/3, z+1/3'
'-y+2/3, x-y+1/3, z+1/3'
'-x+y+2/3, -x+1/3, z+1/3'
'x+1/3, y+2/3, z+2/3'
'-y+1/3, x-y+2/3, z+2/3'
'-x+y+1/3, -x+2/3, z+2/3'
'-x, -y, -z'
'y, -x+y, -z'
'x-y, x, -z'
'-x+2/3, -y+1/3, -z+1/3'
'y+2/3, -x+y+1/3, -z+1/3'
'x-y+2/3, x+1/3, -z+1/3'
'-x+1/3, -y+2/3, -z+2/3'
'y+1/3, -x+y+2/3, -z+2/3'
'x-y+1/3, x+2/3, -z+2/3'

loop_
_atom_site_label
_atom_site_type_symbol
_atom_site_fract_x
_atom_site_fract_y
_atom_site_fract_z
_atom_site_U_iso_or_equiv
_atom_site_adp_type
_atom_site_occupancy
_atom_site_symmetry_multiplicity
_atom_site_calc_flag
_atom_site_refinement_flags
Zn1 Zn -0.6667 -0.3333 -0.999886(16) 0.0325(6) Uani 1 3 d S
Zn2 Zn 0.0000 0.0000 -1.111084(14) 0.0212(5) Uani 1 3 d S
Zn3 Zn -0.3333 0.3333 -1.111072(16) 0.0233(5) Uani 1 3 d S
Zn4 Zn -0.6667 -0.3333 -1.111075(16) 0.0231(5) Uani 1 3 d S
Zn5 Zn 0.0000 0.0000 -1.0000 0.0331(6) Uani 1 6 d S
S1 S -0.46020(19) -0.45874(19) -1.020301(18) 0.0315(6) Uani 1 1 d .
S2 S -0.20713(17) -0.33297(16) -1.131399(18) 0.0260(5) Uani 1 1 d .
S3 S -0.20684(17) 0.12581(17) -1.090747(18) 0.0269(5) Uani 1 1 d .
F1 F -0.3181(14) -0.4532(12) -1.04555(10) 0.126(3) Uani 1 1 d .
F2 F -0.4656(9) -0.3343(11) -1.04654(7) 0.092(2) Uani 1 1 d .
F3 F -0.3477(12) -0.4696(12) -1.15670(9) 0.125(3) Uani 1 1 d .
F4 F -0.2028(9) -0.2032(9) -1.15762(6) 0.084(2) Uani 1 1 d .
F5 F -0.2014(9) 0.0008(10) -1.06457(6) 0.085(2) Uani 1 1 d .
F6 F -0.3494(12) 0.1228(11) -1.06551(9) 0.122(3) Uani 1 1 d .
O1 O -0.8466(6) -0.3168(6) -0.98661(6) 0.0366(12) Uani 1 1 d .
O2 O -0.4706(6) -0.3161(6) -1.01317(6) 0.0364(12) Uani 1 1 d .
O3 O -0.1963(5) -0.1794(5) -1.12440(5) 0.0279(10) Uani 1 1 d .
O4 O -0.3504(5) -0.4868(5) -1.12436(6) 0.0315(10) Uani 1 1 d .
O5 O -0.1964(5) -0.0171(5) -1.09783(5) 0.0282(10) Uani 1 1 d .
O6 O -0.3497(5) 0.1373(5) -1.09781(6) 0.0312(11) Uani 1 1 d .
O7 O -0.4864(5) -0.3336(5) -1.09719(5) 0.0303(10) Uani 1 1 d .
H7A H -0.5124 -0.3336 -1.0879 0.045 Uiso 1 1 d R
H7B H -0.4789 -0.4215 -1.0990 0.045 Uiso 1 1 d R
O8 O -0.4865(5) -0.1522(5) -1.12500(5) 0.0296(10) Uani 1 1 d .
H8A H -0.4889 -0.0615 -1.1242 0.044 Uiso 1 1 d R
H8B H -0.3901 -0.1347 -1.1224 0.044 Uiso 1 1 d R
O9 O -0.1800(6) 0.0014(6) -1.01395(5) 0.0350(11) Uani 1 1 d .
H9A H -0.2750 -0.0859 -1.0125 0.053 Uiso 1 1 d R
H9B H -0.1881 0.0882 -1.0122 0.053 Uiso 1 1 d R
C1 C -0.3533(13) -0.3527(14) -1.03825(13) 0.058(3) Uani 1 1 d .
H1 H -0.2510 -0.2430 -1.0362 0.069 Uiso 1 1 calc R
C2 C -0.3133(12) -0.3331(8) -1.14943(13) 0.052(3) Uani 1 1 d .
H2 H -0.4161 -0.3268 -1.1474 0.063 Uiso 1 1 calc R
C3 C -0.3151(12) 0.0178(13) -1.07278(11) 0.049(3) Uani 1 1 d .
H3 H -0.4176 -0.0918 -1.0748 0.058 Uiso 1 1 calc R

loop_
_atom_site_aniso_label
_atom_site_aniso_U_11
_atom_site_aniso_U_22
_atom_site_aniso_U_33
_atom_site_aniso_U_23
_atom_site_aniso_U_13
_atom_site_aniso_U_12
Zn1 0.0326(7) 0.0326(7) 0.0321(11) 0.000 0.000 0.0163(4)
Zn2 0.0165(6) 0.0165(6) 0.0304(9) 0.000 0.000 0.0083(3)
Zn3 0.0163(6) 0.0163(6) 0.0372(10) 0.000 0.000 0.0082(3)
Zn4 0.0167(6) 0.0167(6) 0.0359(10) 0.000 0.000 0.0084(3)
Zn5 0.0325(8) 0.0325(8) 0.0343(13) 0.000 0.000 0.0163(4)
S1 0.0286(9) 0.0303(9) 0.0355(10) -0.0008(6) -0.0005(6) 0.0146(7)
S2 0.0210(8) 0.0217(8) 0.0347(9) -0.0016(5) 0.0001(5) 0.0102(6)
S3 0.0231(8) 0.0239(8) 0.0337(9) -0.0015(6) -0.0003(6) 0.0119(6)
F1 0.178(9) 0.114(6) 0.090(5) -0.010(5) 0.056(6) 0.076(6)
F2 0.095(5) 0.135(6) 0.056(3) 0.033(4) -0.006(3) 0.066(5)
F3 0.167(8) 0.152(7) 0.088(5) -0.080(5) -0.058(5) 0.105(7)
F4 0.091(5) 0.090(4) 0.047(3) 0.036(3) 0.004(3) 0.029(4)
F5 0.093(5) 0.131(6) 0.045(3) 0.031(3) -0.004(3) 0.066(4)
F6 0.170(8) 0.118(6) 0.081(5) -0.014(4) 0.048(5) 0.075(6)
O1 0.032(3) 0.030(2) 0.049(3) 0.001(2) 0.004(2) 0.016(2)
O2 0.033(2) 0.033(3) 0.045(3) 0.000(2) 0.004(2) 0.017(2)
O3 0.024(2) 0.025(2) 0.036(2) -0.0030(17) -0.0049(17) 0.0138(18)
O4 0.020(2) 0.025(2) 0.048(3) 0.0029(19) 0.0002(18) 0.0111(18)
O5 0.024(2) 0.023(2) 0.035(2) 0.0000(18) 0.0040(17) 0.0106(18)
O6 0.022(2) 0.024(2) 0.048(3) 0.0022(19) -0.0011(18) 0.0109(18)
O7 0.025(2) 0.027(2) 0.040(2) -0.0011(17) -0.0012(18) 0.0144(18)
O8 0.021(2) 0.022(2) 0.046(3) 0.0004(18) 0.0004(18) 0.0104(17)
O9 0.027(2) 0.031(2) 0.048(3) -0.003(2) -0.0029(19) 0.015(2)
C1 0.067(6) 0.080(6) 0.054(7) 0.010(4) 0.013(4) 0.058(5)
C2 0.067(5) 0.026(4) 0.051(6) -0.010(3) -0.015(4) 0.014(3)
C3 0.076(6) 0.081(6) 0.023(5) 0.009(3) 0.012(3) 0.065(5)

loop_
_atom_type_symbol
_atom_type_description
_atom_type_scat_dispersion_real
_atom_type_scat_dispersion_imag
_atom_type_scat_source
C C 0.0181 0.0091 'International Tables Vol C Tables 4.2.6.8 and 6.1.1.4'
H H 0.0000 0.0000 'International Tables Vol C Tables 4.2.6.8 and 6.1.1.4'
F F 0.0727 0.0534 'International Tables Vol C Tables 4.2.6.8 and 6.1.1.4'
O O 0.0492 0.0322 'International Tables Vol C Tables 4.2.6.8 and 6.1.1.4'
S S 0.3331 0.5567 'International Tables Vol C Tables 4.2.6.8 and 6.1.1.4'
Zn Zn -1.5491 0.6778 'International Tables Vol C Tables 4.2.6.8 and 6.1.1.4'

loop_
_geom_angle_atom_site_label_1
_geom_angle_atom_site_label_2
_geom_angle_atom_site_label_3
_geom_angle
_geom_angle_site_symmetry_1
_geom_angle_site_symmetry_3
O2 Zn1 O2 91.8(2) 2_455 3_445
O2 Zn1 O2 91.8(2) 2_455 .
O2 Zn1 O2 91.8(2) 3_445 .
O2 Zn1 O1 83.1(2) 2_455 .
O2 Zn1 O1 93.7(2) 3_445 .
O2 Zn1 O1 172.61(19) . .
O2 Zn1 O1 93.7(2) 2_455 3_445
O2 Zn1 O1 172.61(17) 3_445 3_445
O2 Zn1 O1 83.1(2) . 3_445
O1 Zn1 O1 91.9(2) . 3_445
O2 Zn1 O1 172.61(19) 2_455 2_455
O2 Zn1 O1 83.1(2) 3_445 2_455
O2 Zn1 O1 93.68(19) . 2_455
O1 Zn1 O1 91.9(2) . 2_455
O1 Zn1 O1 91.9(2) 3_445 2_455
O5 Zn2 O5 91.93(18) 2 3
O5 Zn2 O5 91.93(18) 2 .
O5 Zn2 O5 91.93(18) 3 .
O5 Zn2 O3 172.56(17) 2 3
O5 Zn2 O3 83.05(19) 3 3
O5 Zn2 O3 93.73(17) . 3
O5 Zn2 O3 83.05(18) 2 2
O5 Zn2 O3 93.73(18) 3 2
O5 Zn2 O3 172.56(17) . 2
O3 Zn2 O3 91.75(18) 3 2
O5 Zn2 O3 93.73(18) 2 .
O5 Zn2 O3 172.55(15) 3 .
O5 Zn2 O3 83.06(19) . .
O3 Zn2 O3 91.75(18) 3 .
O3 Zn2 O3 91.75(18) 2 .
O6 Zn3 O6 91.90(19) . 2_565
O6 Zn3 O6 91.90(19) . 3_455
O6 Zn3 O6 91.90(19) 2_565 3_455
O6 Zn3 O4 93.54(18) . 3
O6 Zn3 O4 83.07(19) 2_565 3
O6 Zn3 O4 172.70(18) 3_455 3
O6 Zn3 O4 83.06(19) . 2_455
O6 Zn3 O4 172.70(16) 2_565 2_455
O6 Zn3 O4 93.55(19) 3_455 2_455
O4 Zn3 O4 91.94(19) 3 2_455
O6 Zn3 O4 172.70(18) . 1_565
O6 Zn3 O4 93.55(19) 2_565 1_565
O6 Zn3 O4 83.06(18) 3_455 1_565
O4 Zn3 O4 91.94(19) 3 1_565
O4 Zn3 O4 91.94(19) 2_455 1_565
O7 Zn4 O7 88.50(19) 2_455 3_445
O7 Zn4 O7 88.50(19) 2_455 .
O7 Zn4 O7 88.50(19) 3_445 .
O7 Zn4 O8 91.72(17) 2_455 2_455
O7 Zn4 O8 91.35(18) 3_445 2_455
O7 Zn4 O8 179.73(19) . 2_455
O7 Zn4 O8 91.35(18) 2_455 .
O7 Zn4 O8 179.73(19) 3_445 .
O7 Zn4 O8 91.73(18) . .
O8 Zn4 O8 88.43(19) 2_455 .
O7 Zn4 O8 179.7(2) 2_455 3_445
O7 Zn4 O8 91.72(18) 3_445 3_445
O7 Zn4 O8 91.35(17) . 3_445
O8 Zn4 O8 88.43(19) 2_455 3_445
O8 Zn4 O8 88.43(18) . 3_445
O9 Zn5 O9 180.0(2) 11_553 2
O9 Zn5 O9 88.39(19) 11_553 10_553
O9 Zn5 O9 91.61(18) 2 10_553
O9 Zn5 O9 88.39(18) 11_553 12_553
O9 Zn5 O9 91.61(19) 2 12_553
O9 Zn5 O9 88.39(18) 10_553 12_553
O9 Zn5 O9 91.61(19) 11_553 3
O9 Zn5 O9 88.39(19) 2 3
O9 Zn5 O9 91.61(19) 10_553 3
O9 Zn5 O9 180.000(4) 12_553 3
O9 Zn5 O9 91.62(18) 11_553 .
O9 Zn5 O9 88.38(19) 2 .
O9 Zn5 O9 179.994(9) 10_553 .
O9 Zn5 O9 91.62(19) 12_553 .
O9 Zn5 O9 88.38(18) 3 .
O2 S1 O1 109.5(3) . 11_543
O2 S1 C1 98.3(4) . .
O1 S1 C1 97.3(4) 11_543 .
O3 S2 O4 109.4(3) . .
O3 S2 C2 97.9(3) . .
O4 S2 C2 97.9(4) . .
O5 S3 O6 109.3(3) . .
O5 S3 C3 97.8(3) . .
O6 S3 C3 97.7(3) . .
S1 O1 Zn1 126.8(3) 12_453 .
S1 O2 Zn1 126.7(3) . .
S2 O3 Zn2 126.7(2) . .
S2 O4 Zn3 126.6(2) . 1_545
S3 O5 Zn2 126.7(3) . .
S3 O6 Zn3 127.0(2) . .
Zn4 O7 H7A 110.0 . .
Zn4 O7 H7B 109.7 . .
H7A O7 H7B 109.2 . .
Zn4 O8 H8A 109.7 . .
Zn4 O8 H8B 109.6 . .
H8A O8 H8B 109.2 . .
Zn5 O9 H9A 110.6 . .
Zn5 O9 H9B 110.3 . .
H9A O9 H9B 109.1 . .
F1 C1 F2 107.7(11) . .
F1 C1 S1 107.6(8) . .
F2 C1 S1 106.8(6) . .
F1 C1 H1 111.5 . .
F2 C1 H1 111.5 . .
S1 C1 H1 111.5 . .
F3 C2 F4 108.1(11) . .
F3 C2 S2 107.1(7) . .
F4 C2 S2 107.2(6) . .
F3 C2 H2 111.4 . .
F4 C2 H2 111.4 . .
S2 C2 H2 111.4 . .
F6 C3 F5 108.1(10) . .
F6 C3 S3 106.2(7) . .
F5 C3 S3 106.1(6) . .
F6 C3 H3 112.0 . .
F5 C3 H3 112.0 . .
S3 C3 H3 112.0 . .

loop_
_geom_bond_atom_site_label_1
_geom_bond_atom_site_label_2
_geom_bond_distance
_geom_bond_site_symmetry_2
Zn1 O2 2.103(5) 2_455
Zn1 O2 2.103(5) 3_445
Zn1 O2 2.103(5) .
Zn1 O1 2.107(5) .
Zn1 O1 2.107(5) 3_445
Zn1 O1 2.107(5) 2_455
Zn2 O5 2.104(4) 2
Zn2 O5 2.104(5) 3
Zn2 O5 2.104(4) .
Zn2 O3 2.107(4) 3
Zn2 O3 2.107(4) 2
Zn2 O3 2.107(5) .
Zn3 O6 2.104(5) .
Zn3 O6 2.104(5) 2_565
Zn3 O6 2.104(5) 3_455
Zn3 O4 2.110(5) 3
Zn3 O4 2.110(5) 2_455
Zn3 O4 2.110(5) 1_565
Zn4 O7 2.075(4) 2_455
Zn4 O7 2.075(5) 3_445
Zn4 O7 2.075(4) .
Zn4 O8 2.079(5) 2_455
Zn4 O8 2.079(5) .
Zn4 O8 2.079(4) 3_445
Zn5 O9 2.081(5) 11_553
Zn5 O9 2.081(5) 2
Zn5 O9 2.081(5) 10_553
Zn5 O9 2.081(5) 12_553
Zn5 O9 2.081(5) 3
Zn5 O9 2.081(5) .
S1 O2 1.511(5) .
S1 O1 1.515(5) 11_543
S1 C1 1.871(11) .
S2 O3 1.509(5) .
S2 O4 1.514(5) .
S2 C2 1.875(11) .
S3 O5 1.512(5) .
S3 O6 1.516(5) .
S3 C3 1.880(10) .
F1 C1 1.302(12) .
F2 C1 1.353(12) .
F3 C2 1.309(11) .
F4 C2 1.339(12) .
F5 C3 1.353(11) .
F6 C3 1.331(11) .
O1 S1 1.515(5) 12_453
O4 Zn3 2.110(5) 1_545
O7 H7A 0.8596 .
O7 H7B 0.8663 .
O8 H8A 0.8557 .
O8 H8B 0.8563 .
O9 H9A 0.8571 .
O9 H9B 0.8580 .
C1 H1 1.0000 .
C2 H2 1.0000 .
C3 H3 1.0000 .
